data_4325547
loop_
_publ_author_name
'Kelly J. Kilpin'
'Emma L. Gavey'
'C. John McAdam'
'Christopher B. Anderson'
'Samuel J. Lind'
'Courtney C. Keep'
'Keith C. Gordon'
'James D. Crowley'

_publ_section_title
;
 Palladium(II) Complexes of Readily Functionalized Bidentate
 2-Pyridyl-1,2,3-triazole "Click" Ligands: A Synthetic, Structural,
 Spectroscopic, and Computational Study
;
_journal_name_full 'Inorganic Chemistry'
_journal_page_first 6334
_journal_page_last 6346
_journal_paper_doi 10.1021/ic200789b
_journal_volume 50
_journal_year 2011
_chemical_formula_moiety 'C22 H16 N4'
_chemical_formula_sum 'C22 H16 N4'
_chemical_formula_weight 336.39
_chemical_name_systematic
;
 ?
;
_space_group_IT_number 14
_symmetry_cell_setting monoclinic
_symmetry_space_group_name_Hall '-P 2ybc'
_symmetry_space_group_name_H-M 'P 1 21/c 1'
_atom_sites_solution_hydrogens geom
_atom_sites_solution_primary direct
_atom_sites_solution_secondary difmap
_audit_creation_method SHELXL-97
_cell_angle_alpha 90.00
_cell_angle_beta 99.840(8)
_cell_angle_gamma 90.00
_cell_formula_units_Z 4
_cell_length_a 10.2602(19)
_cell_length_b 9.2476(15)
_cell_length_c 17.478(3)
_cell_measurement_reflns_used 3630
_cell_measurement_temperature 91(2)
_cell_measurement_theta_max 26.035
_cell_measurement_theta_min 2.500
_cell_volume 1634.0(5)
_computing_structure_refinement 'SHELXL-97 (Sheldrick, 1997)'
_diffrn_ambient_temperature 91(2)
_diffrn_measured_fraction_theta_full 0.996
_diffrn_measured_fraction_theta_max 0.996
_diffrn_radiation_monochromator graphite
_diffrn_radiation_source 'fine-focus sealed tube'
_diffrn_radiation_type MoK\a
_diffrn_radiation_wavelength 0.71073
_diffrn_reflns_av_R_equivalents 0.0622
_diffrn_reflns_av_sigmaI/netI 0.0390
_diffrn_reflns_limit_h_max 12
_diffrn_reflns_limit_h_min -12
_diffrn_reflns_limit_k_max 11
_diffrn_reflns_limit_k_min -11
_diffrn_reflns_limit_l_max 21
_diffrn_reflns_limit_l_min -21
_diffrn_reflns_number 25691
_diffrn_reflns_theta_full 26.40
_diffrn_reflns_theta_max 26.40
_diffrn_reflns_theta_min 2.83
_exptl_absorpt_coefficient_mu 0.084
_exptl_absorpt_correction_T_max 0.9843
_exptl_absorpt_correction_T_min 0.9810
_exptl_absorpt_correction_type multi-scan
_exptl_absorpt_process_details SADABS
_exptl_crystal_colour yellow
_exptl_crystal_density_diffrn 1.367
_exptl_crystal_description block
_exptl_crystal_F_000 704
_exptl_crystal_size_max 0.23
_exptl_crystal_size_mid 0.21
_exptl_crystal_size_min 0.19
_refine_diff_density_max 0.230
_refine_diff_density_min -0.216
_refine_diff_density_rms 0.050
_refine_ls_extinction_coef 0.0030(10)
_refine_ls_extinction_expression Fc^*^=kFc[1+0.001xFc^2^\l^3^/sin(2\q)]^-1/4^
_refine_ls_extinction_method SHELXL
_refine_ls_goodness_of_fit_ref 1.076
_refine_ls_hydrogen_treatment constr
_refine_ls_matrix_type full
_refine_ls_number_parameters 236
_refine_ls_number_reflns 3334
_refine_ls_number_restraints 0
_refine_ls_restrained_S_all 1.076
_refine_ls_R_factor_all 0.0668
_refine_ls_R_factor_gt 0.0513
_refine_ls_shift/su_max 0.000
_refine_ls_shift/su_mean 0.000
_refine_ls_structure_factor_coef Fsqd
_refine_ls_weighting_details 'calc w=1/[\s^2^(Fo^2^)+(0.0560P)^2^+0.6190P] where P=(Fo^2^+2Fc^2^)/3'
_refine_ls_weighting_scheme calc
_refine_ls_wR_factor_gt 0.1239
_refine_ls_wR_factor_ref 0.1326
_reflns_number_gt 2631
_reflns_number_total 3334
_reflns_threshold_expression >2sigma(I)
_cod_data_source_file ic200789b_si_001_04.cif
_cod_data_source_block 820911
_cod_original_cell_volume 1633.9(5)
_cod_database_code 4325547

loop_
_symmetry_equiv_pos_as_xyz
'x, y, z'
'-x, y+1/2, -z+1/2'
'-x, -y, -z'
'x, -y-1/2, z-1/2'

loop_
_atom_site_label
_atom_site_type_symbol
_atom_site_fract_x
_atom_site_fract_y
_atom_site_fract_z
_atom_site_U_iso_or_equiv
_atom_site_adp_type
_atom_site_occupancy
_atom_site_symmetry_multiplicity
_atom_site_calc_flag
_atom_site_refinement_flags
C1 C 0.02534(18) 1.2275(2) 0.12387(12) 0.0312(5) Uani 1 1 d .
H1 H 0.0669 1.3091 0.1053 0.037 Uiso 1 1 calc R
C2 C -0.06927(18) 1.2519(2) 0.17030(11) 0.0303(4) Uani 1 1 d .
H2 H -0.0911 1.3474 0.1836 0.036 Uiso 1 1 calc R
C3 C -0.13098(18) 1.1341(2) 0.19667(11) 0.0294(4) Uani 1 1 d .
H3 H -0.1964 1.1471 0.2285 0.035 Uiso 1 1 calc R
C4 C -0.09626(17) 0.9964(2) 0.17611(10) 0.0259(4) Uani 1 1 d .
H4 H -0.1379 0.9136 0.1932 0.031 Uiso 1 1 calc R
C5 C 0.00071(16) 0.98202(19) 0.12997(10) 0.0222(4) Uani 1 1 d .
C6 C 0.04571(16) 0.84015(18) 0.10706(10) 0.0212(4) Uani 1 1 d .
C7 C 0.14703(17) 0.80926(19) 0.06782(10) 0.0232(4) Uani 1 1 d .
H7 H 0.2044 0.8758 0.0488 0.028 Uiso 1 1 calc R
C8 C 0.23659(16) 0.57151(18) 0.02645(10) 0.0215(4) Uani 1 1 d .
H8A H 0.2212 0.5887 -0.0303 0.026 Uiso 1 1 calc R
H8B H 0.2155 0.4690 0.0352 0.026 Uiso 1 1 calc R
C9 C 0.38120(16) 0.59887(18) 0.05901(9) 0.0193(4) Uani 1 1 d .
C10 C 0.43900(16) 0.53124(17) 0.12916(10) 0.0197(4) Uani 1 1 d .
C11 C 0.36510(18) 0.44611(19) 0.17468(10) 0.0247(4) Uani 1 1 d .
H11 H 0.2725 0.4354 0.1582 0.030 Uiso 1 1 calc R
C12 C 0.42410(19) 0.3800(2) 0.24103(11) 0.0288(4) Uani 1 1 d .
H12 H 0.3722 0.3243 0.2702 0.035 Uiso 1 1 calc R
C13 C 0.56262(19) 0.3932(2) 0.26729(10) 0.0294(4) Uani 1 1 d .
H13 H 0.6032 0.3445 0.3131 0.035 Uiso 1 1 calc R
C14 C 0.63649(18) 0.47545(19) 0.22692(10) 0.0256(4) Uani 1 1 d .
H14 H 0.7285 0.4859 0.2456 0.031 Uiso 1 1 calc R
C15 C 0.57860(17) 0.54695(18) 0.15671(10) 0.0208(4) Uani 1 1 d .
C16 C 0.65394(17) 0.63205(18) 0.11504(10) 0.0219(4) Uani 1 1 d .
H16 H 0.7463 0.6410 0.1330 0.026 Uiso 1 1 calc R
C17 C 0.59709(16) 0.70442(18) 0.04755(9) 0.0201(4) Uani 1 1 d .
C18 C 0.67515(17) 0.79110(19) 0.00466(10) 0.0238(4) Uani 1 1 d .
H18 H 0.7674 0.8009 0.0229 0.029 Uiso 1 1 calc R
C19 C 0.61951(18) 0.85940(19) -0.06157(10) 0.0262(4) Uani 1 1 d .
H19 H 0.6731 0.9148 -0.0899 0.031 Uiso 1 1 calc R
C20 C 0.48153(18) 0.84832(19) -0.08870(10) 0.0259(4) Uani 1 1 d .
H20 H 0.4430 0.8986 -0.1344 0.031 Uiso 1 1 calc R
C21 C 0.40382(17) 0.76667(18) -0.05009(10) 0.0219(4) Uani 1 1 d .
H21 H 0.3116 0.7611 -0.0694 0.026 Uiso 1 1 calc R
C22 C 0.45737(16) 0.68873(18) 0.01903(9) 0.0196(4) Uani 1 1 d .
N1 n 0.14771(13) 0.66432(15) 0.06207(8) 0.0211(3) Uani 1 1 d .
N2 n 0.05105(14) 0.60523(16) 0.09594(8) 0.0242(4) Uani 1 1 d .
N3 n -0.01115(14) 0.71295(16) 0.12352(9) 0.0241(3) Uani 1 1 d .
N4 n 0.06152(15) 1.09583(16) 0.10365(9) 0.0279(4) Uani 1 1 d .

loop_
_atom_site_aniso_label
_atom_site_aniso_U_11
_atom_site_aniso_U_22
_atom_site_aniso_U_33
_atom_site_aniso_U_23
_atom_site_aniso_U_13
_atom_site_aniso_U_12
C1 0.0271(10) 0.0208(10) 0.0440(12) -0.0027(9) 0.0013(8) -0.0020(8)
C2 0.0277(10) 0.0261(10) 0.0332(11) -0.0096(8) -0.0052(8) 0.0059(8)
C3 0.0252(10) 0.0363(11) 0.0257(10) -0.0031(8) 0.0016(8) 0.0086(8)
C4 0.0244(9) 0.0278(10) 0.0255(9) 0.0008(8) 0.0041(7) 0.0035(7)
C5 0.0181(8) 0.0230(9) 0.0235(9) -0.0014(7) -0.0017(7) 0.0007(7)
C6 0.0192(8) 0.0219(9) 0.0212(9) -0.0003(7) -0.0003(7) -0.0002(7)
C7 0.0208(9) 0.0194(9) 0.0289(10) -0.0002(8) 0.0028(7) -0.0025(7)
C8 0.0202(9) 0.0199(9) 0.0245(9) -0.0016(7) 0.0042(7) 0.0011(7)
C9 0.0202(8) 0.0173(8) 0.0208(9) -0.0038(7) 0.0042(7) 0.0023(7)
C10 0.0234(9) 0.0156(8) 0.0204(8) -0.0029(7) 0.0050(7) 0.0014(7)
C11 0.0264(9) 0.0220(9) 0.0268(9) -0.0012(8) 0.0078(7) -0.0004(7)
C12 0.0401(11) 0.0224(9) 0.0266(10) 0.0009(8) 0.0132(8) 0.0019(8)
C13 0.0419(11) 0.0254(10) 0.0202(9) 0.0006(8) 0.0031(8) 0.0088(8)
C14 0.0273(9) 0.0259(10) 0.0219(9) -0.0041(8) -0.0005(7) 0.0063(7)
C15 0.0237(9) 0.0178(8) 0.0208(9) -0.0042(7) 0.0029(7) 0.0037(7)
C16 0.0187(8) 0.0222(9) 0.0237(9) -0.0068(7) 0.0004(7) 0.0010(7)
C17 0.0215(9) 0.0183(8) 0.0208(9) -0.0063(7) 0.0043(7) 0.0010(7)
C18 0.0201(9) 0.0228(9) 0.0292(10) -0.0060(8) 0.0062(7) -0.0025(7)
C19 0.0302(10) 0.0212(9) 0.0291(10) -0.0010(8) 0.0101(8) -0.0047(7)
C20 0.0304(10) 0.0224(9) 0.0247(9) 0.0025(8) 0.0038(8) 0.0006(7)
C21 0.0202(9) 0.0218(9) 0.0231(9) -0.0004(7) 0.0021(7) 0.0010(7)
C22 0.0203(8) 0.0170(8) 0.0217(9) -0.0033(7) 0.0046(7) 0.0007(7)
N1 0.0181(7) 0.0211(8) 0.0240(8) -0.0004(6) 0.0035(6) -0.0022(6)
N2 0.0213(7) 0.0228(8) 0.0297(8) 0.0016(7) 0.0076(6) -0.0011(6)
N3 0.0226(8) 0.0215(8) 0.0286(8) 0.0012(7) 0.0053(6) 0.0025(6)
N4 0.0240(8) 0.0216(8) 0.0382(9) -0.0012(7) 0.0054(7) -0.0022(6)

loop_
_atom_type_symbol
_atom_type_description
_atom_type_scat_dispersion_real
_atom_type_scat_dispersion_imag
_atom_type_scat_source
C C 0.0033 0.0016 'International Tables Vol C Tables 4.2.6.8 and 6.1.1.4'
H H 0.0000 0.0000 'International Tables Vol C Tables 4.2.6.8 and 6.1.1.4'
N N 0.0061 0.0033 'International Tables Vol C Tables 4.2.6.8 and 6.1.1.4'

loop_
_geom_angle_atom_site_label_1
_geom_angle_atom_site_label_2
_geom_angle_atom_site_label_3
_geom_angle
N4 C1 C2 123.77(18)
N4 C1 H1 118.1
C2 C1 H1 118.1
C3 C2 C1 118.38(17)
C3 C2 H2 120.8
C1 C2 H2 120.8
C2 C3 C4 119.09(18)
C2 C3 H3 120.5
C4 C3 H3 120.5
C3 C4 C5 118.67(18)
C3 C4 H4 120.7
C5 C4 H4 120.7
N4 C5 C4 122.93(17)
N4 C5 C6 114.84(15)
C4 C5 C6 122.23(16)
N3 C6 C7 108.30(15)
N3 C6 C5 123.13(15)
C7 C6 C5 128.57(16)
N1 C7 C6 105.04(15)
N1 C7 H7 127.5
C6 C7 H7 127.5
N1 C8 C9 112.49(13)
N1 C8 H8A 109.1
C9 C8 H8A 109.1
N1 C8 H8B 109.1
C9 C8 H8B 109.1
H8A C8 H8B 107.8
C22 C9 C10 120.42(15)
C22 C9 C8 120.23(15)
C10 C9 C8 119.35(15)
C9 C10 C11 122.96(16)
C9 C10 C15 119.46(15)
C11 C10 C15 117.58(15)
C12 C11 C10 121.52(17)
C12 C11 H11 119.2
C10 C11 H11 119.2
C11 C12 C13 120.80(17)
C11 C12 H12 119.6
C13 C12 H12 119.6
C14 C13 C12 119.84(17)
C14 C13 H13 120.1
C12 C13 H13 120.1
C13 C14 C15 121.28(17)
C13 C14 H14 119.4
C15 C14 H14 119.4
C16 C15 C14 121.57(16)
C16 C15 C10 119.47(15)
C14 C15 C10 118.96(16)
C15 C16 C17 121.62(16)
C15 C16 H16 119.2
C17 C16 H16 119.2
C16 C17 C18 121.40(16)
C16 C17 C22 119.43(15)
C18 C17 C22 119.15(15)
C19 C18 C17 121.06(16)
C19 C18 H18 119.5
C17 C18 H18 119.5
C18 C19 C20 120.16(16)
C18 C19 H19 119.9
C20 C19 H19 119.9
C21 C20 C19 120.76(17)
C21 C20 H20 119.6
C19 C20 H20 119.6
C20 C21 C22 121.69(16)
C20 C21 H21 119.2
C22 C21 H21 119.2
C9 C22 C21 123.41(15)
C9 C22 C17 119.46(15)
C21 C22 C17 117.12(15)
C7 N1 N2 110.86(14)
C7 N1 C8 128.82(14)
N2 N1 C8 120.31(14)
N3 N2 N1 106.95(13)
N2 N3 C6 108.85(14)
C1 N4 C5 117.15(16)

loop_
_geom_bond_atom_site_label_1
_geom_bond_atom_site_label_2
_geom_bond_distance
C1 N4 1.338(2)
C1 C2 1.386(3)
C1 H1 0.9500
C2 C3 1.378(3)
C2 H2 0.9500
C3 C4 1.385(3)
C3 H3 0.9500
C4 C5 1.390(2)
C4 H4 0.9500
C5 N4 1.344(2)
C5 C6 1.469(2)
C6 N3 1.365(2)
C6 C7 1.370(2)
C7 N1 1.344(2)
C7 H7 0.9500
C8 N1 1.466(2)
C8 C9 1.517(2)
C8 H8A 0.9900
C8 H8B 0.9900
C9 C22 1.406(2)
C9 C10 1.413(2)
C10 C11 1.426(2)
C10 C15 1.438(2)
C11 C12 1.358(3)
C11 H11 0.9500
C12 C13 1.422(3)
C12 H12 0.9500
C13 C14 1.354(3)
C13 H13 0.9500
C14 C15 1.431(2)
C14 H14 0.9500
C15 C16 1.393(2)
C16 C17 1.394(2)
C16 H16 0.9500
C17 C18 1.432(2)
C17 C22 1.442(2)
C18 C19 1.356(3)
C18 H18 0.9500
C19 C20 1.418(3)
C19 H19 0.9500
C20 C21 1.358(2)
C20 H20 0.9500
C21 C22 1.433(2)
C21 H21 0.9500
N1 N2 1.3540(19)
N2 N3 1.318(2)

loop_
_geom_torsion_atom_site_label_1
_geom_torsion_atom_site_label_2
_geom_torsion_atom_site_label_3
_geom_torsion_atom_site_label_4
_geom_torsion
N4 C1 C2 C3 -0.7(3)
C1 C2 C3 C4 0.2(3)
C2 C3 C4 C5 0.5(3)
C3 C4 C5 N4 -0.7(3)
C3 C4 C5 C6 178.50(16)
N4 C5 C6 N3 -175.07(16)
C4 C5 C6 N3 5.7(3)
N4 C5 C6 C7 5.4(3)
C4 C5 C6 C7 -173.91(17)
N3 C6 C7 N1 -0.04(18)
C5 C6 C7 N1 179.58(16)
N1 C8 C9 C22 -98.02(18)
N1 C8 C9 C10 83.03(19)
C22 C9 C10 C11 176.10(15)
C8 C9 C10 C11 -5.0(2)
C22 C9 C10 C15 -4.3(2)
C8 C9 C10 C15 174.69(14)
C9 C10 C11 C12 178.60(16)
C15 C10 C11 C12 -1.1(2)
C10 C11 C12 C13 -0.2(3)
C11 C12 C13 C14 1.6(3)
C12 C13 C14 C15 -1.7(3)
C13 C14 C15 C16 179.79(16)
C13 C14 C15 C10 0.4(3)
C9 C10 C15 C16 1.9(2)
C11 C10 C15 C16 -178.44(15)
C9 C10 C15 C14 -178.67(15)
C11 C10 C15 C14 1.0(2)
C14 C15 C16 C17 -178.54(16)
C10 C15 C16 C17 0.9(2)
C15 C16 C17 C18 -179.62(16)
C15 C16 C17 C22 -1.3(2)
C16 C17 C18 C19 179.00(16)
C22 C17 C18 C19 0.7(3)
C17 C18 C19 C20 1.3(3)
C18 C19 C20 C21 -1.6(3)
C19 C20 C21 C22 -0.1(3)
C10 C9 C22 C21 -176.60(15)
C8 C9 C22 C21 4.5(2)
C10 C9 C22 C17 3.8(2)
C8 C9 C22 C17 -175.10(14)
C20 C21 C22 C9 -177.55(16)
C20 C21 C22 C17 2.0(2)
C16 C17 C22 C9 -1.1(2)
C18 C17 C22 C9 177.29(15)
C16 C17 C22 C21 179.36(15)
C18 C17 C22 C21 -2.3(2)
C6 C7 N1 N2 0.12(18)
C6 C7 N1 C8 -179.13(15)
C9 C8 N1 C7 54.6(2)
C9 C8 N1 N2 -124.60(16)
C7 N1 N2 N3 -0.16(18)
C8 N1 N2 N3 179.17(14)
N1 N2 N3 C6 0.12(18)
C7 C6 N3 N2 -0.05(19)
C5 C6 N3 N2 -179.69(15)
C2 C1 N4 C5 0.5(3)
C4 C5 N4 C1 0.2(3)
C6 C5 N4 C1 -179.08(15)

loop_
_cod_related_entry_id
_cod_related_entry_database
_cod_related_entry_code
1 ChemSpider 30661166
